data_4068419
loop_
_publ_author_name
'Mizuta, Tsutomu'
'Miyaji, Chihiro'
'Katayama, Takafumi'
'Ushio, Jun-ichi'
'Kubo, Kazuyuki'
'Miyoshi, Katsuhiko'

_publ_section_title
;
 Bi- and Trinuclear Complexes of Group 4 Metal and Palladium Bridged by
 OPPh2Groups: Synthesis and High Catalytic Activities in Double
 Hydrophosphinylation of 1-Octyne
;
_journal_issue 2
_journal_name_full Organometallics
_journal_page_first 539
_journal_paper_doi 10.1021/om8008298
_journal_volume 28
_journal_year 2009
_chemical_formula_sum 'C43.7 H45.1 Cl0.3 O2 P2 Pd Ti'
_chemical_formula_weight 829.17
_chemical_name_systematic
; 
 ? 
;
_space_group_IT_number 14
_symmetry_cell_setting monoclinic
_symmetry_space_group_name_Hall '-P 2yab'
_symmetry_space_group_name_H-M 'P 1 21/a 1'
_atom_sites_solution_hydrogens geom
_atom_sites_solution_primary direct
_atom_sites_solution_secondary difmap
_audit_creation_method SHELXL-97
_cell_angle_alpha 90.00
_cell_angle_beta 102.708(2)
_cell_angle_gamma 90.00
_cell_formula_units_Z 4
_cell_length_a 19.8889(12)
_cell_length_b 10.1284(6)
_cell_length_c 20.0295(12)
_cell_measurement_temperature 293(2)
_cell_measurement_theta_max 32.3661
_cell_measurement_theta_min 2.2836
_cell_volume 3936.0(4)
_computing_cell_refinement 'CrystalClear (Rigaku/MSC Inc., 2006)'
_computing_data_collection 'CrystalClear (Rigaku/MSC Inc., 2006)'
_computing_data_reduction 'CrystalClear (Rigaku/MSC Inc., 2006)'
_computing_structure_refinement 'SHELXL-97 (Sheldrick, 1997)'
_computing_structure_solution 'SHELXS-97 (Sheldrick, 1990)'
_diffrn_ambient_temperature 293(2)
_diffrn_detector_area_resol_mean 13.6612
_diffrn_measured_fraction_theta_full 0.997
_diffrn_measured_fraction_theta_max 0.997
_diffrn_measurement_device
;
Mercury2 (2x2 bin mode)
;
_diffrn_measurement_method dtprofit.ref
_diffrn_radiation_detector CCD
_diffrn_radiation_monochromator graphite
_diffrn_radiation_source 'fine-focus sealed tube'
_diffrn_radiation_type MoK\a
_diffrn_radiation_wavelength 0.71075
_diffrn_reflns_av_R_equivalents 0.0000
_diffrn_reflns_av_sigmaI/netI 0.1016
_diffrn_reflns_limit_h_max 25
_diffrn_reflns_limit_h_min 0
_diffrn_reflns_limit_k_max 13
_diffrn_reflns_limit_k_min 0
_diffrn_reflns_limit_l_max 25
_diffrn_reflns_limit_l_min -26
_diffrn_reflns_number 8987
_diffrn_reflns_theta_full 27.49
_diffrn_reflns_theta_max 27.49
_diffrn_reflns_theta_min 3.13
_exptl_absorpt_coefficient_mu 0.797
_exptl_absorpt_correction_T_max 1.000
_exptl_absorpt_correction_T_min 0.353
_exptl_absorpt_correction_type empirical
_exptl_crystal_colour 'Dark red'
_exptl_crystal_density_diffrn 1.399
_exptl_crystal_density_method 'not measured'
_exptl_crystal_description Cubic
_exptl_crystal_F_000 1706
_exptl_crystal_size_max 0.10
_exptl_crystal_size_mid 0.10
_exptl_crystal_size_min 0.05
_refine_diff_density_max 0.669
_refine_diff_density_min -0.734
_refine_diff_density_rms 0.110
_refine_ls_extinction_coef 0.00000(16)
_refine_ls_extinction_expression Fc^*^=kFc[1+0.001xFc^2^\l^3^/sin(2\q)]^-1/4^
_refine_ls_extinction_method SHELXL
_refine_ls_goodness_of_fit_ref 1.154
_refine_ls_hydrogen_treatment mixed
_refine_ls_matrix_type full
_refine_ls_number_parameters 453
_refine_ls_number_reflns 8987
_refine_ls_number_restraints 0
_refine_ls_restrained_S_all 1.154
_refine_ls_R_factor_all 0.1741
_refine_ls_R_factor_gt 0.0975
_refine_ls_shift/su_max 3.781
_refine_ls_shift/su_mean 0.009
_refine_ls_structure_factor_coef Fsqd
_refine_ls_weighting_details 'calc w=1/[\s^2^(Fo^2^)+(0.0310P)^2^+18.1773P] where P=(Fo^2^+2Fc^2^)/3'
_refine_ls_weighting_scheme calc
_refine_ls_wR_factor_gt 0.1535
_refine_ls_wR_factor_ref 0.1822
_reflns_number_gt 5180
_reflns_number_total 8987
_reflns_threshold_expression >2sigma(I)
_cod_data_source_file om8008298_si_002.cif
_cod_data_source_block mizuta-1b
_cod_depositor_comments
;
The following automatic conversions were performed:

'_exptl_absorpt_correction_type' value 'Empirical' changed to
'empirical' according to
/home/saulius/struct/CIF-dictionaries/cif_core.dic dictionary named
'cif_core.dic' version 2.4.2 from 2011-04-26.

Automatic conversion script
Id: cif_fix_values 1715 2011-07-08 13:25:40Z adriana 
;
_cod_original_sg_symbol_H-M P21/a
_cod_original_formula_sum 'C43.70 H45.10 Cl0.30 O2 P2 Pd Ti'
_cod_database_code 4068419

loop_
_symmetry_equiv_pos_as_xyz
'x, y, z'
'-x+1/2, y+1/2, -z'
'-x, -y, -z'
'x-1/2, -y-1/2, z'

loop_
_atom_site_label
_atom_site_type_symbol
_atom_site_fract_x
_atom_site_fract_y
_atom_site_fract_z
_atom_site_U_iso_or_equiv
_atom_site_adp_type
_atom_site_occupancy
_atom_site_symmetry_multiplicity
_atom_site_calc_flag
_atom_site_refinement_flags
_atom_site_disorder_assembly
_atom_site_disorder_group
Pd1 Pd 0.26560(3) 0.50330(6) 0.29343(3) 0.03773(18) Uani 1 1 d . . .
Ti1 Ti 0.40710(7) 0.82814(14) 0.29593(8) 0.0428(4) Uani 1 1 d . A .
P1 P 0.36674(10) 0.5152(2) 0.25636(10) 0.0375(5) Uani 1 1 d . A .
P2 P 0.25060(10) 0.7244(2) 0.30492(10) 0.0347(5) Uani 1 1 d . A .
O1 O 0.4001(2) 0.6556(5) 0.2545(3) 0.0428(13) Uani 1 1 d . . .
O2 O 0.3132(2) 0.8202(5) 0.3063(2) 0.0401(12) Uani 1 1 d . . .
Cl1 Cl 0.2630(16) 0.267(3) 0.2936(17) 0.072(4) Uani 0.30 1 d P A 3
C1 C 0.270(3) 0.293(5) 0.293(3) 0.072(4) Uani 0.70 1 d P A .
H53 H 0.2557 0.2587 0.3317 0.107 Uiso 0.70 1 calc PR . .
H54 H 0.3168 0.2655 0.2939 0.107 Uiso 0.70 1 calc PR . .
H55 H 0.2405 0.2602 0.2515 0.107 Uiso 0.70 1 calc PR . .
C2 C 0.1690(3) 0.4757(7) 0.3249(4) 0.0357(17) Uani 1 1 d . A .
H4 H 0.1778 0.4382 0.3700 0.054 Uiso 1 1 calc R . .
H5 H 0.1399 0.4172 0.2934 0.054 Uiso 1 1 calc R . .
H6 H 0.1464 0.5594 0.3252 0.054 Uiso 1 1 calc R . .
C3 C 0.3608(4) 0.4542(9) 0.1695(4) 0.047(2) Uani 1 1 d . . .
C4 C 0.3275(6) 0.3385(12) 0.1471(5) 0.088(4) Uani 1 1 d . A .
H7 H 0.3084 0.2890 0.1774 0.105 Uiso 1 1 calc R . .
C5 C 0.3216(7) 0.2931(16) 0.0811(7) 0.123(6) Uani 1 1 d . . .
H8 H 0.2992 0.2137 0.0678 0.148 Uiso 1 1 calc R A .
C6 C 0.3479(7) 0.3626(18) 0.0363(6) 0.112(5) Uani 1 1 d . A .
H9 H 0.3414 0.3349 -0.0090 0.134 Uiso 1 1 calc R . .
C7 C 0.3839(9) 0.4736(17) 0.0574(7) 0.137(6) Uani 1 1 d . . .
H10 H 0.4044 0.5203 0.0271 0.164 Uiso 1 1 calc R A .
C8 C 0.3906(7) 0.5183(13) 0.1243(6) 0.110(5) Uani 1 1 d . A .
H11 H 0.4163 0.5941 0.1382 0.132 Uiso 1 1 calc R . .
C9 C 0.4380(4) 0.4168(7) 0.3051(4) 0.0395(18) Uani 1 1 d . . .
C10 C 0.4360(4) 0.3722(8) 0.3700(4) 0.052(2) Uani 1 1 d . A .
H12 H 0.3960 0.3835 0.3861 0.062 Uiso 1 1 calc R . .
C11 C 0.4923(5) 0.3113(9) 0.4111(5) 0.067(3) Uani 1 1 d . . .
H13 H 0.4904 0.2833 0.4549 0.081 Uiso 1 1 calc R A .
C12 C 0.5510(5) 0.2925(9) 0.3873(6) 0.074(3) Uani 1 1 d . A .
H14 H 0.5889 0.2511 0.4148 0.088 Uiso 1 1 calc R . .
C13 C 0.5541(5) 0.3342(9) 0.3232(6) 0.071(3) Uani 1 1 d . . .
H15 H 0.5936 0.3192 0.3066 0.086 Uiso 1 1 calc R A .
C14 C 0.4990(4) 0.3981(8) 0.2834(5) 0.056(2) Uani 1 1 d . A .
H16 H 0.5024 0.4298 0.2408 0.067 Uiso 1 1 calc R . .
C15 C 0.1834(4) 0.7978(9) 0.2393(4) 0.046(2) Uani 1 1 d . . .
C16 C 0.1778(4) 0.9351(9) 0.2299(4) 0.054(2) Uani 1 1 d . A .
H17 H 0.2064 0.9908 0.2605 0.065 Uiso 1 1 calc R . .
C17 C 0.1308(6) 0.9879(13) 0.1762(6) 0.083(3) Uani 1 1 d . . .
H18 H 0.1286 1.0789 0.1699 0.100 Uiso 1 1 calc R A .
C18 C 0.0866(6) 0.9068(16) 0.1316(6) 0.090(4) Uani 1 1 d . A .
H19 H 0.0537 0.9436 0.0962 0.108 Uiso 1 1 calc R . .
C19 C 0.0908(5) 0.7738(15) 0.1389(5) 0.085(4) Uani 1 1 d . . .
H20 H 0.0617 0.7197 0.1079 0.102 Uiso 1 1 calc R A .
C20 C 0.1387(4) 0.7181(10) 0.1929(4) 0.059(2) Uani 1 1 d . A .
H21 H 0.1408 0.6268 0.1981 0.071 Uiso 1 1 calc R . .
C21 C 0.2252(4) 0.7643(8) 0.3851(4) 0.0429(19) Uani 1 1 d . . .
C22 C 0.2533(4) 0.6908(9) 0.4424(4) 0.053(2) Uani 1 1 d . A .
H22 H 0.2816 0.6195 0.4383 0.064 Uiso 1 1 calc R . .
C23 C 0.2404(5) 0.7205(11) 0.5055(5) 0.071(3) Uani 1 1 d . . .
H23 H 0.2597 0.6695 0.5435 0.086 Uiso 1 1 calc R A .
C24 C 0.1988(5) 0.8255(11) 0.5119(5) 0.072(3) Uani 1 1 d . A .
H24 H 0.1921 0.8492 0.5548 0.086 Uiso 1 1 calc R . .
C25 C 0.1674(5) 0.8955(10) 0.4555(5) 0.063(3) Uani 1 1 d . . .
H25 H 0.1365 0.9624 0.4595 0.076 Uiso 1 1 calc R A .
C26 C 0.1812(4) 0.8671(8) 0.3924(4) 0.052(2) Uani 1 1 d . A .
H26 H 0.1609 0.9173 0.3544 0.062 Uiso 1 1 calc R . .
C27 C 0.3553(5) 1.0059(9) 0.2211(5) 0.065(3) Uani 1 1 d . . .
H27 H 0.3135 1.0434 0.2244 0.078 Uiso 1 1 calc R A .
C28 C 0.4194(5) 1.0461(9) 0.2583(5) 0.067(3) Uani 1 1 d . A .
H28 H 0.4280 1.1119 0.2914 0.081 Uiso 1 1 calc R . .
C29 C 0.4699(5) 0.9666(10) 0.2357(6) 0.076(3) Uani 1 1 d . . .
H29 H 0.5175 0.9726 0.2506 0.091 Uiso 1 1 calc R A .
C30 C 0.4338(5) 0.8785(10) 0.1869(5) 0.067(3) Uani 1 1 d . A .
H30 H 0.4534 0.8148 0.1637 0.080 Uiso 1 1 calc R . .
C31 C 0.3625(5) 0.9026(10) 0.1788(5) 0.060(3) Uani 1 1 d . A .
C32 C 0.3064(5) 0.8298(12) 0.1296(5) 0.090(4) Uani 1 1 d . . .
H31 H 0.2671 0.8865 0.1159 0.135 Uiso 1 1 calc R A .
H32 H 0.2934 0.7526 0.1516 0.135 Uiso 1 1 calc R . .
H33 H 0.3230 0.8040 0.0900 0.135 Uiso 1 1 calc R . .
C33 C 0.4850(5) 0.9316(10) 0.3901(5) 0.072(3) Uani 1 1 d . . .
H34 H 0.4983 1.0189 0.3868 0.086 Uiso 1 1 calc R A .
C34 C 0.5182(4) 0.8205(10) 0.3707(5) 0.073(3) Uani 1 1 d . A .
H35 H 0.5566 0.8210 0.3513 0.087 Uiso 1 1 calc R . .
C35 C 0.4832(5) 0.7085(9) 0.3861(5) 0.061(3) Uani 1 1 d . . .
H36 H 0.4948 0.6210 0.3801 0.073 Uiso 1 1 calc R A .
C36 C 0.4279(5) 0.7525(9) 0.4119(4) 0.058(2) Uani 1 1 d . A .
H37 H 0.3952 0.6986 0.4252 0.070 Uiso 1 1 calc R . .
C37 C 0.4288(5) 0.8892(11) 0.4149(5) 0.068(3) Uani 1 1 d . A .
C38 C 0.3811(6) 0.9783(11) 0.4424(5) 0.095(4) Uani 1 1 d . . .
H38 H 0.4056 1.0185 0.4841 0.142 Uiso 1 1 calc R A .
H39 H 0.3432 0.9276 0.4514 0.142 Uiso 1 1 calc R . .
H40 H 0.3639 1.0457 0.4094 0.142 Uiso 1 1 calc R . .
C39 C 0.089(2) 0.445(3) 0.0081(16) 0.190(16) Uani 0.40 1 d PG B 1
H41 H 0.0998 0.4832 -0.0305 0.228 Uiso 0.40 1 calc PR B 1
C40 C 0.021(2) 0.426(3) 0.0112(13) 0.156(10) Uani 0.40 1 d PG . 1
C41 C 0.0047(12) 0.369(3) 0.0689(18) 0.124(9) Uani 0.40 1 d PG B 1
H43 H -0.0412 0.3562 0.0709 0.149 Uiso 0.40 1 calc PR B 1
C42 C 0.0571(19) 0.331(3) 0.1235(14) 0.108(8) Uani 0.40 1 d PG B 1
H44 H 0.0464 0.2931 0.1622 0.130 Uiso 0.40 1 calc PR B 1
C43 C 0.1256(16) 0.350(4) 0.1205(18) 0.110(8) Uani 0.40 1 d PG B 1
H45 H 0.1607 0.3251 0.1571 0.132 Uiso 0.40 1 calc PR B 1
C44 C 0.1416(15) 0.407(4) 0.063(2) 0.198(14) Uani 0.40 1 d PG B 1
H46 H 0.1874 0.4201 0.0608 0.237 Uiso 0.40 1 calc PR B 1
C45 C 0.0729(12) 0.298(2) 0.0086(8) 0.190(16) Uani 0.60 1 d PG C 2
H47 H 0.0700 0.2771 -0.0372 0.228 Uiso 0.60 1 calc PR C 2
C46 C 0.0205(9) 0.2597(19) 0.0404(10) 0.156(10) Uani 0.60 1 d PG C 2
H48 H -0.0174 0.2138 0.0159 0.187 Uiso 0.60 1 calc PR C 2
C47 C 0.0249(10) 0.2905(18) 0.1089(10) 0.124(9) Uani 0.60 1 d PG C 2
H49 H -0.0102 0.2651 0.1302 0.149 Uiso 0.60 1 calc PR C 2
C48 C 0.0816(13) 0.3592(17) 0.1455(7) 0.108(8) Uani 0.60 1 d PG C 2
H50 H 0.0845 0.3798 0.1913 0.130 Uiso 0.60 1 calc PR C 2
C49 C 0.1340(10) 0.397(2) 0.1137(11) 0.110(8) Uani 0.60 1 d PG C 2
H51 H 0.1720 0.4431 0.1382 0.132 Uiso 0.60 1 calc PR C 2
C50 C 0.1297(10) 0.366(3) 0.0452(11) 0.198(14) Uani 0.60 1 d PG C 2
H52 H 0.1647 0.3918 0.0239 0.237 Uiso 0.60 1 calc PR C 2

loop_
_atom_site_aniso_label
_atom_site_aniso_U_11
_atom_site_aniso_U_22
_atom_site_aniso_U_33
_atom_site_aniso_U_23
_atom_site_aniso_U_13
_atom_site_aniso_U_12
Pd1 0.0336(3) 0.0368(3) 0.0437(3) -0.0024(3) 0.0104(2) -0.0014(3)
Ti1 0.0311(8) 0.0406(8) 0.0559(9) 0.0043(7) 0.0079(6) -0.0026(6)
P1 0.0364(10) 0.0375(12) 0.0402(11) 0.0000(10) 0.0121(8) 0.0033(9)
P2 0.0286(10) 0.0386(11) 0.0377(11) -0.0018(9) 0.0087(8) 0.0004(8)
O1 0.042(3) 0.037(3) 0.052(3) 0.002(3) 0.017(3) 0.000(2)
O2 0.034(3) 0.039(3) 0.048(3) -0.003(3) 0.009(2) -0.001(2)
Cl1 0.065(6) 0.075(10) 0.076(4) -0.008(7) 0.019(5) -0.007(6)
C1 0.065(6) 0.075(10) 0.076(4) -0.008(7) 0.019(5) -0.007(6)
C2 0.028(4) 0.031(4) 0.051(5) -0.001(3) 0.014(3) -0.003(3)
C3 0.048(5) 0.056(5) 0.039(5) 0.002(4) 0.018(4) 0.006(4)
C4 0.109(9) 0.096(9) 0.064(7) -0.021(7) 0.034(6) -0.023(7)
C5 0.129(12) 0.169(15) 0.079(9) -0.079(10) 0.037(9) -0.040(10)
C6 0.101(11) 0.181(17) 0.053(8) -0.029(10) 0.015(7) 0.001(10)
C7 0.209(18) 0.151(15) 0.069(9) -0.002(10) 0.070(10) -0.023(13)
C8 0.190(14) 0.089(9) 0.068(8) -0.017(7) 0.063(8) -0.009(9)
C9 0.046(5) 0.030(4) 0.042(5) 0.001(4) 0.009(4) -0.001(3)
C10 0.047(5) 0.055(5) 0.052(5) 0.003(4) 0.009(4) -0.003(4)
C11 0.072(7) 0.057(6) 0.059(6) 0.015(5) -0.017(5) -0.012(5)
C12 0.056(7) 0.055(6) 0.093(8) 0.007(6) -0.021(6) 0.007(5)
C13 0.053(6) 0.057(6) 0.105(9) 0.002(6) 0.017(6) 0.012(5)
C14 0.050(5) 0.051(5) 0.069(6) 0.006(5) 0.018(5) 0.011(4)
C15 0.031(4) 0.068(6) 0.039(5) 0.003(4) 0.007(3) 0.004(4)
C16 0.050(5) 0.061(6) 0.052(5) 0.005(5) 0.012(4) 0.018(4)
C17 0.074(7) 0.098(9) 0.078(7) 0.043(7) 0.015(6) 0.028(7)
C18 0.050(7) 0.159(13) 0.055(7) 0.033(8) 0.000(5) 0.032(8)
C19 0.055(7) 0.137(12) 0.052(7) 0.001(7) -0.012(5) -0.005(7)
C20 0.049(5) 0.078(7) 0.048(5) -0.001(5) 0.006(4) 0.002(5)
C21 0.031(4) 0.044(5) 0.056(5) -0.008(4) 0.015(4) -0.007(3)
C22 0.059(6) 0.059(6) 0.044(5) 0.000(5) 0.015(4) 0.007(4)
C23 0.076(7) 0.095(9) 0.045(6) 0.008(6) 0.019(5) 0.001(6)
C24 0.068(7) 0.095(8) 0.062(7) -0.026(6) 0.032(6) 0.000(6)
C25 0.056(6) 0.069(7) 0.066(7) -0.021(6) 0.018(5) 0.020(5)
C26 0.043(5) 0.061(6) 0.050(5) -0.017(5) 0.008(4) 0.003(4)
C27 0.076(7) 0.041(5) 0.083(7) 0.015(6) 0.027(5) 0.023(5)
C28 0.065(7) 0.053(6) 0.084(7) 0.011(5) 0.017(6) -0.013(5)
C29 0.058(6) 0.064(7) 0.110(9) 0.036(6) 0.029(6) -0.007(5)
C30 0.065(7) 0.063(6) 0.082(7) 0.023(6) 0.039(6) 0.000(5)
C31 0.055(6) 0.065(6) 0.063(6) 0.023(5) 0.019(5) 0.001(5)
C32 0.086(8) 0.124(10) 0.056(7) 0.016(7) 0.010(6) 0.012(8)
C33 0.053(6) 0.047(6) 0.099(8) -0.002(6) -0.019(6) -0.006(5)
C34 0.030(5) 0.074(7) 0.101(8) 0.010(6) -0.014(5) -0.009(5)
C35 0.050(6) 0.054(6) 0.063(6) 0.002(5) -0.023(5) 0.008(5)
C36 0.053(6) 0.063(6) 0.047(5) 0.004(5) -0.015(4) -0.017(5)
C37 0.064(7) 0.070(7) 0.055(6) -0.011(5) -0.019(5) -0.005(6)
C38 0.101(9) 0.101(10) 0.072(7) -0.036(7) -0.003(6) 0.012(7)
C39 0.17(3) 0.29(5) 0.105(16) -0.07(3) 0.032(17) -0.04(3)
C40 0.19(3) 0.17(2) 0.086(16) -0.056(17) -0.021(16) 0.00(2)
C41 0.085(15) 0.12(2) 0.14(2) -0.017(15) -0.028(14) -0.002(13)
C42 0.16(3) 0.086(14) 0.075(15) -0.042(11) 0.026(16) -0.006(15)
C43 0.154(18) 0.05(2) 0.099(13) -0.017(13) -0.025(11) 0.025(12)
C44 0.109(17) 0.38(4) 0.091(19) -0.10(2) -0.006(15) -0.016(19)
C45 0.17(3) 0.29(5) 0.105(16) -0.07(3) 0.032(17) -0.04(3)
C46 0.19(3) 0.17(2) 0.086(16) -0.056(17) -0.021(16) 0.00(2)
C47 0.085(15) 0.12(2) 0.14(2) -0.017(15) -0.028(14) -0.002(13)
C48 0.16(3) 0.086(14) 0.075(15) -0.042(11) 0.026(16) -0.006(15)
C49 0.154(18) 0.05(2) 0.099(13) -0.017(13) -0.025(11) 0.025(12)
C50 0.109(17) 0.38(4) 0.091(19) -0.10(2) -0.006(15) -0.016(19)

loop_
_atom_type_symbol
_atom_type_description
_atom_type_scat_dispersion_real
_atom_type_scat_dispersion_imag
_atom_type_scat_source
C C 0.0033 0.0016 'International Tables Vol C Tables 4.2.6.8 and 6.1.1.4'
H H 0.0000 0.0000 'International Tables Vol C Tables 4.2.6.8 and 6.1.1.4'
O O 0.0106 0.0060 'International Tables Vol C Tables 4.2.6.8 and 6.1.1.4'
P P 0.1023 0.0942 'International Tables Vol C Tables 4.2.6.8 and 6.1.1.4'
Pd Pd -0.9988 1.0072 'International Tables Vol C Tables 4.2.6.8 and 6.1.1.4'
Ti Ti 0.2776 0.4457 'International Tables Vol C Tables 4.2.6.8 and 6.1.1.4'
Cl Cl 0.1484 0.1585 'International Tables Vol C Tables 4.2.6.8 and 6.1.1.4'

loop_
_geom_angle_atom_site_label_1
_geom_angle_atom_site_label_2
_geom_angle_atom_site_label_3
_geom_angle
_geom_angle_site_symmetry_3
C1 Pd1 C2 85.2(14) .
C1 Pd1 P2 171.9(14) .
C2 Pd1 P2 87.32(18) .
C1 Pd1 P1 90.4(14) .
C2 Pd1 P1 175.25(19) .
P2 Pd1 P1 97.15(8) .
C1 Pd1 Cl1 4(2) .
C2 Pd1 Cl1 81.3(8) .
P2 Pd1 Cl1 168.4(8) .
P1 Pd1 Cl1 94.3(8) .
O2 Ti1 O1 91.6(2) .
O2 Ti1 C28 104.2(3) .
O1 Ti1 C28 135.4(3) .
O2 Ti1 C29 135.2(3) .
O1 Ti1 C29 108.2(3) .
C28 Ti1 C29 35.3(3) .
O2 Ti1 C34 135.9(3) .
O1 Ti1 C34 102.2(3) .
C28 Ti1 C34 94.8(4) .
C29 Ti1 C34 79.6(4) .
O2 Ti1 C36 81.2(3) .
O1 Ti1 C36 96.3(3) .
C28 Ti1 C36 126.9(3) .
C29 Ti1 C36 133.1(4) .
C34 Ti1 C36 56.0(3) .
O2 Ti1 C33 114.0(3) .
O1 Ti1 C33 135.0(3) .
C28 Ti1 C33 75.5(4) .
C29 Ti1 C33 79.7(4) .
C34 Ti1 C33 34.1(3) .
C36 Ti1 C33 55.5(3) .
O2 Ti1 C37 82.6(3) .
O1 Ti1 C37 129.8(3) .
C28 Ti1 C37 93.9(4) .
C29 Ti1 C37 110.6(4) .
C34 Ti1 C37 56.4(4) .
C36 Ti1 C37 33.5(3) .
C33 Ti1 C37 33.5(3) .
O2 Ti1 C35 111.2(3) .
O1 Ti1 C35 80.9(3) .
C28 Ti1 C35 128.0(3) .
C29 Ti1 C35 111.3(4) .
C34 Ti1 C35 34.0(3) .
C36 Ti1 C35 33.6(3) .
C33 Ti1 C35 56.0(3) .
C37 Ti1 C35 56.0(3) .
O2 Ti1 C30 121.2(3) .
O1 Ti1 C30 79.1(3) .
C28 Ti1 C30 57.0(4) .
C29 Ti1 C30 34.0(3) .
C34 Ti1 C30 102.6(4) .
C36 Ti1 C30 157.0(3) .
C33 Ti1 C30 112.7(4) .
C37 Ti1 C30 144.5(4) .
C35 Ti1 C30 123.9(3) .
O2 Ti1 C27 78.9(3) .
O1 Ti1 C27 115.3(3) .
C28 Ti1 C27 33.7(3) .
C29 Ti1 C27 56.4(3) .
C34 Ti1 C27 128.5(4) .
C36 Ti1 C27 142.9(3) .
C33 Ti1 C27 105.9(4) .
C37 Ti1 C27 112.4(4) .
C35 Ti1 C27 161.4(3) .
C30 Ti1 C27 55.3(3) .
O2 Ti1 C31 87.8(3) .
O1 Ti1 C31 83.6(3) .
C28 Ti1 C31 56.3(3) .
C29 Ti1 C31 56.6(3) .
C34 Ti1 C31 134.9(3) .
C36 Ti1 C31 168.9(3) .
C33 Ti1 C31 131.0(4) .
C37 Ti1 C31 145.2(4) .
C35 Ti1 C31 155.7(3) .
C30 Ti1 C31 33.8(3) .
C27 Ti1 C31 32.8(3) .
O1 P1 C3 102.8(3) .
O1 P1 C9 102.9(3) .
C3 P1 C9 101.8(4) .
O1 P1 Pd1 117.4(2) .
C3 P1 Pd1 114.4(3) .
C9 P1 Pd1 115.5(3) .
O2 P2 C15 102.4(3) .
O2 P2 C21 102.6(3) .
C15 P2 C21 104.1(4) .
O2 P2 Pd1 119.1(2) .
C15 P2 Pd1 114.9(3) .
C21 P2 Pd1 111.9(3) .
P1 O1 Ti1 143.2(3) .
P2 O2 Ti1 143.8(3) .
C8 C3 C4 116.3(9) .
C8 C3 P1 122.0(8) .
C4 C3 P1 121.7(7) .
C3 C4 C5 122.0(11) .
C6 C5 C4 120.4(14) .
C5 C6 C7 119.2(13) .
C6 C7 C8 120.3(14) .
C3 C8 C7 121.6(13) .
C10 C9 C14 117.1(8) .
C10 C9 P1 120.0(6) .
C14 C9 P1 122.4(6) .
C11 C10 C9 121.2(8) .
C12 C11 C10 119.7(9) .
C13 C12 C11 120.3(9) .
C12 C13 C14 119.7(9) .
C13 C14 C9 121.8(9) .
C20 C15 C16 117.7(8) .
C20 C15 P2 120.4(7) .
C16 C15 P2 121.8(7) .
C17 C16 C15 120.8(10) .
C16 C17 C18 120.3(11) .
C19 C18 C17 120.4(10) .
C18 C19 C20 120.2(11) .
C19 C20 C15 120.6(10) .
C22 C21 C26 117.9(8) .
C22 C21 P2 118.1(6) .
C26 C21 P2 123.9(7) .
C21 C22 C23 121.5(9) .
C24 C23 C22 119.6(10) .
C25 C24 C23 120.1(9) .
C24 C25 C26 120.2(8) .
C25 C26 C21 120.6(9) .
C31 C27 C28 110.3(9) .
C31 C27 Ti1 74.2(5) .
C28 C27 Ti1 70.8(5) .
C27 C28 C29 106.8(9) .
C27 C28 Ti1 75.5(5) .
C29 C28 Ti1 72.9(5) .
C30 C29 C28 106.9(9) .
C30 C29 Ti1 74.5(5) .
C28 C29 Ti1 71.9(5) .
C29 C30 C31 108.5(9) .
C29 C30 Ti1 71.6(6) .
C31 C30 Ti1 74.1(5) .
C27 C31 C30 107.4(9) .
C27 C31 C32 127.8(9) .
C30 C31 C32 124.8(10) .
C27 C31 Ti1 72.9(5) .
C30 C31 Ti1 72.1(5) .
C32 C31 Ti1 122.5(6) .
C37 C33 C34 108.5(9) .
C37 C33 Ti1 73.5(5) .
C34 C33 Ti1 72.2(5) .
C35 C34 C33 107.5(9) .
C35 C34 Ti1 74.1(5) .
C33 C34 Ti1 73.7(5) .
C36 C35 C34 107.2(9) .
C36 C35 Ti1 72.5(5) .
C34 C35 Ti1 71.9(5) .
C37 C36 C35 109.4(9) .
C37 C36 Ti1 73.8(6) .
C35 C36 Ti1 73.9(5) .
C36 C37 C33 107.3(10) .
C36 C37 C38 127.8(11) .
C33 C37 C38 124.8(10) .
C36 C37 Ti1 72.7(6) .
C33 C37 Ti1 73.0(6) .
C38 C37 Ti1 121.9(6) .
C40 C39 C44 120.0 .
C39 C40 C41 120.0 .
C39 C40 C40 106(5) 3_565
C41 C40 C40 113(5) 3_565
C40 C41 C42 120.0 .
C43 C42 C41 120.0 .
C44 C43 C42 120.0 .
C43 C44 C39 120.0 .
C46 C45 C50 120.0 .
C47 C46 C45 120.0 .
C46 C47 C48 120.0 .
C49 C48 C47 120.0 .
C48 C49 C50 120.0 .
C49 C50 C45 120.0 .

loop_
_geom_bond_atom_site_label_1
_geom_bond_atom_site_label_2
_geom_bond_distance
_geom_bond_site_symmetry_2
Pd1 C1 2.13(5) .
Pd1 C2 2.169(6) .
Pd1 P2 2.278(2) .
Pd1 P1 2.2955(19) .
Pd1 Cl1 2.39(3) .
Ti1 O2 1.925(5) .
Ti1 O1 1.927(5) .
Ti1 C28 2.363(9) .
Ti1 C29 2.377(9) .
Ti1 C34 2.383(8) .
Ti1 C36 2.395(9) .
Ti1 C33 2.402(9) .
Ti1 C37 2.408(10) .
Ti1 C35 2.412(8) .
Ti1 C30 2.413(9) .
Ti1 C27 2.422(9) .
Ti1 C31 2.439(9) .
P1 O1 1.573(5) .
P1 C3 1.825(8) .
P1 C9 1.830(8) .
P2 O2 1.574(5) .
P2 C15 1.816(8) .
P2 C21 1.832(8) .
C3 C8 1.353(13) .
C3 C4 1.372(13) .
C4 C5 1.381(14) .
C5 C6 1.334(18) .
C6 C7 1.351(18) .
C7 C8 1.393(16) .
C9 C10 1.385(10) .
C9 C14 1.387(10) .
C10 C11 1.381(11) .
C11 C12 1.368(13) .
C12 C13 1.366(13) .
C13 C14 1.368(12) .
C15 C20 1.394(11) .
C15 C16 1.404(11) .
C16 C17 1.369(12) .
C17 C18 1.379(15) .
C18 C19 1.356(16) .
C19 C20 1.393(13) .
C21 C22 1.378(11) .
C21 C26 1.388(10) .
C22 C23 1.378(11) .
C23 C24 1.371(13) .
C24 C25 1.364(13) .
C25 C26 1.382(11) .
C27 C31 1.374(12) .
C27 C28 1.388(12) .
C28 C29 1.435(13) .
C29 C30 1.400(13) .
C30 C31 1.412(12) .
C31 C32 1.508(13) .
C33 C37 1.387(14) .
C33 C34 1.402(13) .
C34 C35 1.401(12) .
C35 C36 1.388(12) .
C36 C37 1.386(12) .
C37 C38 1.500(13) .
C39 C40 1.3900 .
C39 C44 1.3900 .
C40 C41 1.3900 .
C40 C40 1.72(5) 3_565
C41 C42 1.3900 .
C42 C43 1.3900 .
C43 C44 1.3900 .
C45 C46 1.3900 .
C45 C50 1.3900 .
C46 C47 1.3900 .
C47 C48 1.3900 .
C48 C49 1.3900 .
C49 C50 1.3900 .
